data_4133819
loop_
_publ_author_name
'Sindt, Ammon J.'
'DeHaven, Baillie A.'
'Goodlett, Dustin W.'
'Hartel, Johannes O.'
'Ayare, Pooja J.'
'Du, Yong'
'Smith, Mark D.'
'Mehta, Anil K.'
'Brugh, Alexander M.'
'Forbes, Malcolm D. E.'
'Bowers, Clifford R.'
'Vannucci, Aaron K.'
'Shimizu, Linda S.'

_publ_section_title
;
 Guest Inclusion Modulates Concentration and Persistence of Photogenerated
 Radicals in Assembled Triphenylamine Macrocycles.
;
_journal_name_full 'Journal of the American Chemical Society'
_journal_paper_doi 10.1021/jacs.9b11518
_journal_year 2019
_chemical_formula_moiety 'C20 H19 N3 O'
_chemical_formula_sum 'C20 H19 N3 O'
_chemical_formula_weight 317.38
_space_group_crystal_system monoclinic
_space_group_IT_number 14
_space_group_name_Hall '-P 2ybc'
_space_group_name_H-M_alt 'P 1 21/c 1'
_atom_sites_solution_hydrogens mixed
_atom_sites_solution_primary dual
_audit_creation_date 2017-07-12
_audit_creation_method
;
Olex2 1.2
(compiled 2017.03.28 svn.r3405 for OlexSys, GUI svn.r5337)
;
_cell_angle_alpha 90
_cell_angle_beta 110.841(4)
_cell_angle_gamma 90
_cell_formula_units_Z 4
_cell_length_a 12.9146(18)
_cell_length_b 13.9280(19)
_cell_length_c 9.4512(13)
_cell_measurement_reflns_used 5698
_cell_measurement_temperature 100(2)
_cell_measurement_theta_max 24.82
_cell_measurement_theta_min 2.23
_cell_volume 1588.8(4)
_computing_cell_refinement 'SAINT v8.37A (Bruker, 2015)'
_computing_data_collection 'Bruker APEX3 v2016.5-0 (Bruker, 2016)'
_computing_data_reduction 'SAINT v8.37A (Bruker, 2015)'
_computing_molecular_graphics 'Olex2 (Dolomanov et al., 2009)'
_computing_publication_material 'Olex2 (Dolomanov et al., 2009)'
_computing_structure_refinement 'XL (Sheldrick, 2008)'
_computing_structure_solution 'XT (Sheldrick, 2015)'
_diffrn_ambient_temperature 100(2)
_diffrn_detector 'Bruker PHOTON-100 area detector'
_diffrn_detector_area_resol_mean 10.4
_diffrn_detector_type 'CMOS area detector'
_diffrn_measured_fraction_theta_full 0.991
_diffrn_measured_fraction_theta_max 0.991
_diffrn_measurement_device 'three-circle diffractometer'
_diffrn_measurement_device_type 'Bruker D8 Quest'
_diffrn_measurement_method '\w and \f scans'
_diffrn_radiation_monochromator 'mirror optics'
_diffrn_radiation_probe x-ray
_diffrn_radiation_type MoK\a
_diffrn_radiation_wavelength 0.71073
_diffrn_reflns_av_R_equivalents 0.0786
_diffrn_reflns_av_unetI/netI 0.0433
_diffrn_reflns_Laue_measured_fraction_full 0.991
_diffrn_reflns_Laue_measured_fraction_max 0.991
_diffrn_reflns_limit_h_max 15
_diffrn_reflns_limit_h_min -15
_diffrn_reflns_limit_k_max 16
_diffrn_reflns_limit_k_min -15
_diffrn_reflns_limit_l_max 11
_diffrn_reflns_limit_l_min -11
_diffrn_reflns_number 28771
_diffrn_reflns_point_group_measured_fraction_full 0.991
_diffrn_reflns_point_group_measured_fraction_max 0.991
_diffrn_reflns_theta_full 25.230
_diffrn_reflns_theta_max 25.231
_diffrn_reflns_theta_min 2.233
_diffrn_source 'microfocus sealed X-ray tube'
_diffrn_source_type 'Incoatec I\ms'
_diffrn_standards_number 0
_exptl_absorpt_coefficient_mu 0.084
_exptl_absorpt_correction_T_max 0.8620
_exptl_absorpt_correction_T_min 0.7502
_exptl_absorpt_correction_type multi-scan
_exptl_absorpt_process_details
;
SADABS-2016/2 (Bruker,2016/2) was used for absorption correction.
wR2(int) was 0.1509 before and 0.0550 after correction.
The Ratio of minimum to maximum transmission is 0.8703.
The \l/2 correction factor is Not present.
;
_exptl_crystal_colour colourless
_exptl_crystal_colour_primary colourless
_exptl_crystal_density_diffrn 1.327
_exptl_crystal_description plate
_exptl_crystal_F_000 672
_exptl_crystal_size_max 0.8
_exptl_crystal_size_mid 0.46
_exptl_crystal_size_min 0.01
_refine_diff_density_max 0.289
_refine_diff_density_min -0.204
_refine_diff_density_rms 0.049
_refine_ls_extinction_coef 0.0091(17)
_refine_ls_extinction_expression Fc^*^=kFc[1+0.001xFc^2^\l^3^/sin(2\q)]^-1/4^
_refine_ls_extinction_method 'SHELXL-2017/1 (Sheldrick 2017)'
_refine_ls_goodness_of_fit_ref 1.017
_refine_ls_hydrogen_treatment mixed
_refine_ls_matrix_type full
_refine_ls_number_parameters 230
_refine_ls_number_reflns 2851
_refine_ls_number_restraints 0
_refine_ls_restrained_S_all 1.017
_refine_ls_R_factor_all 0.0761
_refine_ls_R_factor_gt 0.0438
_refine_ls_shift/su_max 0.000
_refine_ls_shift/su_mean 0.000
_refine_ls_structure_factor_coef Fsqd
_refine_ls_weighting_details 'w=1/[\s^2^(Fo^2^)+(0.0502P)^2^+0.8034P] where P=(Fo^2^+2Fc^2^)/3'
_refine_ls_weighting_scheme calc
_refine_ls_wR_factor_gt 0.0984
_refine_ls_wR_factor_ref 0.1120
_reflns_Friedel_coverage 0.000
_reflns_number_gt 2041
_reflns_number_total 2851
_reflns_threshold_expression 'I > 2\s(I)'
_cod_data_source_file ja9b11518_si_011.cif
_cod_data_source_block nph3s
_cod_database_code 4133819
_shelx_shelxl_version_number 2017/1
_shelx_space_group_comment
;
The symmetry employed for this shelxl refinement is uniquely defined
by the following loop, which should always be used as a source of
symmetry information in preference to the above space-group names.
They are only intended as comments.
;
_shelx_estimated_absorpt_t_max 0.999
_shelx_estimated_absorpt_t_min 0.936
_olex2_refinement_description
;
1. Fixed Uiso
 At 1.2 times of:
  All C(H) groups, All C(H,H) groups
2.a Secondary CH2 refined with riding coordinates:
 C2(H2A,H2B)
2.b Aromatic/amide H refined with riding coordinates:
 C4(H4), C5(H5), C7(H7), C8(H8), C10(H10), C11(H11), C12(H12), C13(H13),
 C14(H14), C16(H16), C17(H17), C18(H18), C19(H19), C20(H20)
;
_olex2_submission_special_instructions 'No special instructions were received'

loop_
_space_group_symop_operation_xyz
'x, y, z'
'-x, y+1/2, -z+1/2'
'-x, -y, -z'
'x, -y-1/2, z-1/2'

loop_
_atom_site_label
_atom_site_type_symbol
_atom_site_fract_x
_atom_site_fract_y
_atom_site_fract_z
_atom_site_U_iso_or_equiv
_atom_site_adp_type
_atom_site_occupancy
_atom_site_site_symmetry_order
_atom_site_calc_flag
_atom_site_refinement_flags_posn
O1 O 0.07535(12) 0.27790(11) 0.70199(15) 0.0333(4) Uani 1 1 d .
N1 N 0.00791(16) 0.31460(14) 0.4511(2) 0.0356(5) Uani 1 1 d .
H1A H 0.0134(15) 0.3070(13) 0.362(2) 0.017(5) Uiso 1 1 d .
H1B H -0.048(2) 0.3474(18) 0.460(3) 0.049(8) Uiso 1 1 d .
N2 N 0.15853(14) 0.21736(13) 0.5446(2) 0.0277(4) Uani 1 1 d .
H2 H 0.1544(16) 0.2138(15) 0.454(2) 0.024(6) Uiso 1 1 d .
N3 N 0.66446(13) 0.23912(11) 0.59927(18) 0.0248(4) Uani 1 1 d .
C1 C 0.08052(16) 0.26967(14) 0.5738(2) 0.0255(5) Uani 1 1 d .
C2 C 0.24506(16) 0.16463(15) 0.6609(2) 0.0288(5) Uani 1 1 d .
H2A H 0.227870 0.095147 0.650057 0.035 Uiso 1 1 calc R
H2B H 0.246775 0.185093 0.762029 0.035 Uiso 1 1 calc R
C3 C 0.35688(16) 0.18151(14) 0.6497(2) 0.0234(5) Uani 1 1 d .
C4 C 0.41653(16) 0.26474(14) 0.7075(2) 0.0264(5) Uani 1 1 d .
H4 H 0.386364 0.310514 0.756669 0.032 Uiso 1 1 calc R
C5 C 0.51806(16) 0.28270(14) 0.6957(2) 0.0261(5) Uani 1 1 d .
H5 H 0.557897 0.339106 0.739669 0.031 Uiso 1 1 calc R
C6 C 0.56280(16) 0.21826(14) 0.6192(2) 0.0231(4) Uani 1 1 d .
C7 C 0.50471(16) 0.13436(14) 0.5632(2) 0.0274(5) Uani 1 1 d .
H7 H 0.534131 0.088937 0.512629 0.033 Uiso 1 1 calc R
C8 C 0.40415(16) 0.11596(14) 0.5803(2) 0.0280(5) Uani 1 1 d .
H8 H 0.366940 0.057201 0.543574 0.034 Uiso 1 1 calc R
C9 C 0.69006(16) 0.33468(14) 0.5709(2) 0.0242(5) Uani 1 1 d .
C10 C 0.60594(17) 0.39744(14) 0.4866(2) 0.0276(5) Uani 1 1 d .
H10 H 0.531652 0.375248 0.444776 0.033 Uiso 1 1 calc R
C11 C 0.63058(18) 0.49169(14) 0.4639(2) 0.0308(5) Uani 1 1 d .
H11 H 0.572572 0.533889 0.408362 0.037 Uiso 1 1 calc R
C12 C 0.73804(18) 0.52520(15) 0.5208(2) 0.0324(5) Uani 1 1 d .
H12 H 0.754100 0.590158 0.505877 0.039 Uiso 1 1 calc R
C13 C 0.82168(18) 0.46321(15) 0.5995(2) 0.0317(5) Uani 1 1 d .
H13 H 0.896152 0.485274 0.636723 0.038 Uiso 1 1 calc R
C14 C 0.79853(17) 0.36855(15) 0.6254(2) 0.0284(5) Uani 1 1 d .
H14 H 0.857183 0.326810 0.680528 0.034 Uiso 1 1 calc R
C15 C 0.73989(16) 0.16336(14) 0.6054(2) 0.0237(5) Uani 1 1 d .
C16 C 0.79499(16) 0.15933(15) 0.5029(2) 0.0299(5) Uani 1 1 d .
H16 H 0.781403 0.206919 0.426388 0.036 Uiso 1 1 calc R
C17 C 0.86952(17) 0.08607(16) 0.5124(2) 0.0345(5) Uani 1 1 d .
H17 H 0.908549 0.084832 0.444081 0.041 Uiso 1 1 calc R
C18 C 0.88777(17) 0.01493(16) 0.6197(2) 0.0337(5) Uani 1 1 d .
H18 H 0.938150 -0.035721 0.624388 0.040 Uiso 1 1 calc R
C19 C 0.83217(16) 0.01778(15) 0.7206(2) 0.0301(5) Uani 1 1 d .
H19 H 0.844004 -0.031373 0.794396 0.036 Uiso 1 1 calc R
C20 C 0.75946(16) 0.09187(14) 0.7145(2) 0.0263(5) Uani 1 1 d .
H20 H 0.722613 0.093952 0.785357 0.032 Uiso 1 1 calc R

loop_
_atom_site_aniso_label
_atom_site_aniso_U_11
_atom_site_aniso_U_22
_atom_site_aniso_U_33
_atom_site_aniso_U_23
_atom_site_aniso_U_13
_atom_site_aniso_U_12
O1 0.0381(8) 0.0386(9) 0.0244(8) -0.0065(7) 0.0126(6) -0.0006(7)
N1 0.0377(11) 0.0410(12) 0.0287(11) 0.0051(9) 0.0124(9) 0.0103(9)
N2 0.0305(10) 0.0335(10) 0.0197(10) 0.0040(8) 0.0098(8) 0.0047(8)
N3 0.0271(9) 0.0235(9) 0.0259(9) 0.0025(7) 0.0120(7) 0.0037(7)
C1 0.0254(10) 0.0214(11) 0.0286(12) -0.0007(9) 0.0083(9) -0.0045(9)
C2 0.0305(11) 0.0285(12) 0.0272(11) 0.0069(9) 0.0100(9) 0.0025(9)
C3 0.0290(11) 0.0222(11) 0.0186(10) 0.0051(8) 0.0079(8) 0.0030(9)
C4 0.0322(11) 0.0230(11) 0.0249(11) 0.0007(9) 0.0112(9) 0.0044(9)
C5 0.0303(11) 0.0211(11) 0.0247(11) 0.0022(9) 0.0071(9) 0.0006(9)
C6 0.0268(10) 0.0242(11) 0.0171(10) 0.0043(8) 0.0064(8) 0.0034(9)
C7 0.0325(11) 0.0241(11) 0.0258(11) -0.0026(9) 0.0107(9) 0.0037(9)
C8 0.0309(11) 0.0219(11) 0.0278(11) -0.0008(9) 0.0062(9) -0.0010(9)
C9 0.0344(11) 0.0214(11) 0.0187(10) -0.0040(8) 0.0118(9) 0.0019(9)
C10 0.0338(11) 0.0231(11) 0.0275(11) 0.0000(9) 0.0128(9) 0.0019(9)
C11 0.0423(13) 0.0217(11) 0.0330(12) 0.0005(9) 0.0192(10) 0.0069(10)
C12 0.0496(13) 0.0225(11) 0.0290(11) -0.0047(9) 0.0187(10) -0.0035(10)
C13 0.0394(12) 0.0316(12) 0.0236(11) -0.0062(9) 0.0107(9) -0.0096(10)
C14 0.0341(12) 0.0296(12) 0.0206(11) 0.0008(9) 0.0088(9) 0.0008(9)
C15 0.0263(10) 0.0207(10) 0.0219(10) -0.0024(8) 0.0057(8) -0.0001(8)
C16 0.0326(12) 0.0318(12) 0.0260(11) 0.0018(9) 0.0113(9) 0.0030(9)
C17 0.0360(12) 0.0418(13) 0.0288(12) -0.0053(10) 0.0155(10) 0.0032(10)
C18 0.0310(12) 0.0345(13) 0.0319(12) -0.0072(10) 0.0069(10) 0.0067(10)
C19 0.0337(11) 0.0257(11) 0.0258(11) -0.0012(9) 0.0042(9) 0.0006(9)
C20 0.0288(11) 0.0268(11) 0.0234(11) -0.0019(9) 0.0097(8) 0.0002(9)

loop_
_atom_type_symbol
_atom_type_description
_atom_type_scat_dispersion_real
_atom_type_scat_dispersion_imag
_atom_type_scat_source
C C 0.0033 0.0016 'International Tables Vol C Tables 4.2.6.8 and 6.1.1.4'
H H 0.0000 0.0000 'International Tables Vol C Tables 4.2.6.8 and 6.1.1.4'
N N 0.0061 0.0033 'International Tables Vol C Tables 4.2.6.8 and 6.1.1.4'
O O 0.0106 0.0060 'International Tables Vol C Tables 4.2.6.8 and 6.1.1.4'

loop_
_geom_angle_atom_site_label_1
_geom_angle_atom_site_label_2
_geom_angle_atom_site_label_3
_geom_angle
H1A N1 H1B 120(2)
C1 N1 H1A 119.8(12)
C1 N1 H1B 119.7(16)
C1 N2 H2 117.3(14)
C1 N2 C2 123.10(18)
C2 N2 H2 119.5(14)
C6 N3 C15 119.62(16)
C9 N3 C6 120.32(16)
C9 N3 C15 120.05(16)
O1 C1 N1 122.0(2)
O1 C1 N2 123.54(18)
N2 C1 N1 114.45(19)
N2 C2 H2A 109.3
N2 C2 H2B 109.3
N2 C2 C3 111.46(16)
H2A C2 H2B 108.0
C3 C2 H2A 109.3
C3 C2 H2B 109.3
C4 C3 C2 120.90(18)
C8 C3 C2 121.75(18)
C8 C3 C4 117.34(18)
C3 C4 H4 119.0
C5 C4 C3 121.93(19)
C5 C4 H4 119.0
C4 C5 H5 119.8
C4 C5 C6 120.34(19)
C6 C5 H5 119.8
C5 C6 N3 120.52(18)
C7 C6 N3 121.43(18)
C7 C6 C5 118.05(18)
C6 C7 H7 119.6
C6 C7 C8 120.83(19)
C8 C7 H7 119.6
C3 C8 C7 121.40(19)
C3 C8 H8 119.3
C7 C8 H8 119.3
C10 C9 N3 120.45(18)
C14 C9 N3 121.29(17)
C14 C9 C10 118.26(18)
C9 C10 H10 119.8
C11 C10 C9 120.33(19)
C11 C10 H10 119.8
C10 C11 H11 119.5
C12 C11 C10 121.0(2)
C12 C11 H11 119.5
C11 C12 H12 120.5
C13 C12 C11 119.1(2)
C13 C12 H12 120.5
C12 C13 H13 119.6
C12 C13 C14 120.8(2)
C14 C13 H13 119.6
C9 C14 C13 120.45(19)
C9 C14 H14 119.8
C13 C14 H14 119.8
C16 C15 N3 120.90(18)
C20 C15 N3 120.14(17)
C20 C15 C16 118.96(18)
C15 C16 H16 120.0
C17 C16 C15 120.04(19)
C17 C16 H16 120.0
C16 C17 H17 119.6
C18 C17 C16 120.8(2)
C18 C17 H17 119.6
C17 C18 H18 120.3
C17 C18 C19 119.5(2)
C19 C18 H18 120.3
C18 C19 H19 119.9
C20 C19 C18 120.3(2)
C20 C19 H19 119.9
C15 C20 H20 119.8
C19 C20 C15 120.46(19)
C19 C20 H20 119.8

loop_
_geom_bond_atom_site_label_1
_geom_bond_atom_site_label_2
_geom_bond_distance
O1 C1 1.243(2)
N1 H1A 0.88(2)
N1 H1B 0.89(3)
N1 C1 1.357(3)
N2 H2 0.84(2)
N2 C1 1.349(3)
N2 C2 1.457(3)
N3 C6 1.421(2)
N3 C9 1.420(2)
N3 C15 1.423(2)
C2 H2A 0.9900
C2 H2B 0.9900
C2 C3 1.504(3)
C3 C4 1.392(3)
C3 C8 1.386(3)
C4 H4 0.9500
C4 C5 1.378(3)
C5 H5 0.9500
C5 C6 1.400(3)
C6 C7 1.388(3)
C7 H7 0.9500
C7 C8 1.388(3)
C8 H8 0.9500
C9 C10 1.401(3)
C9 C14 1.392(3)
C10 H10 0.9500
C10 C11 1.385(3)
C11 H11 0.9500
C11 C12 1.379(3)
C12 H12 0.9500
C12 C13 1.376(3)
C13 H13 0.9500
C13 C14 1.393(3)
C14 H14 0.9500
C15 C16 1.392(3)
C15 C20 1.391(3)
C16 H16 0.9500
C16 C17 1.384(3)
C17 H17 0.9500
C17 C18 1.377(3)
C18 H18 0.9500
C18 C19 1.384(3)
C19 H19 0.9500
C19 C20 1.382(3)
C20 H20 0.9500

loop_
_geom_hbond_atom_site_label_D
_geom_hbond_atom_site_label_H
_geom_hbond_atom_site_label_A
_geom_hbond_distance_DH
_geom_hbond_distance_HA
_geom_hbond_distance_DA
_geom_hbond_angle_DHA
_geom_hbond_site_symmetry_A
_geom_hbond_publ_flag
N1 H1A O1 0.88(2) 2.28(2) 3.069(3) 150.3(17) 4_565 yes
N2 H2 O1 0.84(2) 2.23(2) 3.028(2) 157.1(18) 4_565 yes
